data_1518425
loop_
_publ_author_name
'Zhang, Kai'
'Wei, Pingchun'
'Li, Xin'
'\%Agren, Hans'
'Xie, Yongshu'

_publ_section_title
;
 Oxidative ring closure and metal triggered ring opening: syntheses of
 macrocyclic and linear hexapyrroles.
;
_journal_issue 24
_journal_name_full 'Organic letters'
_journal_page_first 6354
_journal_page_last 6357
_journal_paper_doi 10.1021/ol503132r
_journal_volume 16
_journal_year 2014
_chemical_formula_sum 'C59 H12 F25 Fe N6 O2'
_chemical_formula_weight 1367.60
_chemical_name_systematic
; 
 ? 
;
_space_group_IT_number 19
_symmetry_cell_setting orthorhombic
_symmetry_space_group_name_Hall 'P 2ac 2ab'
_symmetry_space_group_name_H-M 'P 21 21 21'
_atom_sites_solution_hydrogens geom
_atom_sites_solution_primary direct
_atom_sites_solution_secondary difmap
_audit_creation_method SHELXL-97
_cell_angle_alpha 90.00
_cell_angle_beta 90.00
_cell_angle_gamma 90.00
_cell_formula_units_Z 4
_cell_length_a 12.2942(11)
_cell_length_b 15.4624(15)
_cell_length_c 27.665(2)
_cell_measurement_reflns_used 3125
_cell_measurement_temperature 293(2)
_cell_measurement_theta_max 18.894
_cell_measurement_theta_min 2.579
_cell_volume 5259.1(8)
_computing_cell_refinement 'Bruker SMART'
_computing_data_collection 'Bruker SMART'
_computing_data_reduction 'Bruker SAINT'
_computing_molecular_graphics 'Bruker SHELXTL'
_computing_publication_material 'Bruker SHELXTL'
_computing_structure_refinement 'SHELXL-97 (Sheldrick, 1997)'
_computing_structure_solution 'SHELXS-97 (Sheldrick, 1990)'
_diffrn_ambient_temperature 293(2)
_diffrn_measured_fraction_theta_full 0.997
_diffrn_measured_fraction_theta_max 0.997
_diffrn_measurement_device_type 'CCD area detector'
_diffrn_measurement_method 'phi and omega scans'
_diffrn_radiation_monochromator graphite
_diffrn_radiation_source 'fine-focus sealed tube'
_diffrn_radiation_type MoK\a
_diffrn_radiation_wavelength 0.71073
_diffrn_reflns_av_R_equivalents 0.0967
_diffrn_reflns_av_sigmaI/netI 0.0830
_diffrn_reflns_limit_h_max 14
_diffrn_reflns_limit_h_min -14
_diffrn_reflns_limit_k_max 15
_diffrn_reflns_limit_k_min -18
_diffrn_reflns_limit_l_max 32
_diffrn_reflns_limit_l_min -21
_diffrn_reflns_number 26241
_diffrn_reflns_theta_full 25.02
_diffrn_reflns_theta_max 25.02
_diffrn_reflns_theta_min 2.58
_exptl_absorpt_coefficient_mu 0.429
_exptl_absorpt_correction_T_max 0.8748
_exptl_absorpt_correction_T_min 0.8470
_exptl_absorpt_correction_type multi-scan
_exptl_absorpt_process_details sadabs
_exptl_crystal_density_diffrn 1.727
_exptl_crystal_density_meas 1.727
_exptl_crystal_density_method 'not measured'
_exptl_crystal_description block
_exptl_crystal_F_000 2700
_exptl_crystal_size_max 0.40
_exptl_crystal_size_mid 0.35
_exptl_crystal_size_min 0.32
_refine_diff_density_max 0.608
_refine_diff_density_min -0.869
_refine_diff_density_rms 0.096
_refine_ls_abs_structure_details 'Flack H D (1983), Acta Cryst. A39, 876-881'
_refine_ls_abs_structure_Flack -0.08(5)
_refine_ls_extinction_method none
_refine_ls_goodness_of_fit_ref 1.023
_refine_ls_hydrogen_treatment mixed
_refine_ls_matrix_type full
_refine_ls_number_parameters 838
_refine_ls_number_reflns 9273
_refine_ls_number_restraints 0
_refine_ls_restrained_S_all 1.023
_refine_ls_R_factor_all 0.2260
_refine_ls_R_factor_gt 0.0873
_refine_ls_shift/su_max 0.001
_refine_ls_shift/su_mean 0.000
_refine_ls_structure_factor_coef Fsqd
_refine_ls_weighting_details 'calc w=1/[\s^2^(Fo^2^)+(0.0907P)^2^+0.0000P] where P=(Fo^2^+2Fc^2^)/3'
_refine_ls_weighting_scheme calc
_refine_ls_wR_factor_gt 0.1959
_refine_ls_wR_factor_ref 0.2841
_reflns_number_gt 3858
_reflns_number_total 9273
_reflns_threshold_expression >2sigma(I)
_cod_data_source_file ol503132r_si_003.cif
_cod_data_source_block 130729c
_cod_depositor_comments
;
The following automatic conversions were performed:

'_symmetry_cell_setting' value 'Orthorhombic' changed to
'orthorhombic' according to
/home/saulius/struct/COD-crude-data--automatic-downloads/rss-feeds/ACS/lib/dictionaries/cif_core.dic
dictionary named 'cif_core.dic' version 2.4.2 from 2011-04-26.

Automatic conversion script
Id: cif_fix_values 2935 2014-11-11 08:27:57Z andrius 

 Adding full bibliography for 1518423--1518425.cif.
;
_cod_original_cell_volume 5259.0(8)
_cod_original_sg_symbol_H-M P2(1)2(1)2(1)
_cod_database_code 1518425

loop_
_symmetry_equiv_pos_as_xyz
'x, y, z'
'-x+1/2, -y, z+1/2'
'-x, y+1/2, -z+1/2'
'x+1/2, -y+1/2, -z'

loop_
_atom_site_label
_atom_site_type_symbol
_atom_site_fract_x
_atom_site_fract_y
_atom_site_fract_z
_atom_site_U_iso_or_equiv
_atom_site_adp_type
_atom_site_occupancy
_atom_site_symmetry_multiplicity
_atom_site_calc_flag
_atom_site_refinement_flags
Fe1 Fe 0.59738(12) 1.37875(10) 0.12856(7) 0.0359(5) Uani 1 1 d .
F1 F 0.9891(7) 1.4861(6) 0.2164(4) 0.086(3) Uani 1 1 d .
F2 F 1.1392(8) 1.4637(8) 0.2836(4) 0.114(4) Uani 1 1 d .
F3 F 1.1379(8) 1.3195(9) 0.3392(4) 0.123(4) Uani 1 1 d .
F4 F 0.9798(10) 1.1986(9) 0.3257(4) 0.126(5) Uani 1 1 d .
F5 F 0.8251(9) 1.2250(7) 0.2603(4) 0.100(3) Uani 1 1 d .
F6 F 0.8134(6) 1.6345(5) 0.0206(3) 0.070(2) Uani 1 1 d .
F7 F 0.9229(8) 1.6799(7) -0.0576(4) 0.106(4) Uani 1 1 d .
F8 F 0.9877(10) 1.5593(9) -0.1209(4) 0.130(4) Uani 1 1 d .
F9 F 0.9372(9) 1.3895(9) -0.1069(4) 0.117(4) Uani 1 1 d .
F10 F 0.8272(8) 1.3438(6) -0.0277(4) 0.091(3) Uani 1 1 d .
F11 F 0.3755(7) 1.6799(5) 0.1376(4) 0.094(3) Uani 1 1 d .
F12 F 0.2156(8) 1.7902(6) 0.1171(5) 0.110(4) Uani 1 1 d .
F13 F 0.0489(9) 1.7376(7) 0.0603(5) 0.123(4) Uani 1 1 d .
F14 F 0.0433(8) 1.5721(8) 0.0282(5) 0.129(5) Uani 1 1 d .
F15 F 0.2018(7) 1.4658(6) 0.0506(4) 0.096(3) Uani 1 1 d .
F16 F 0.2790(7) 1.1685(6) 0.2021(4) 0.083(3) Uani 1 1 d .
F17 F 0.1690(8) 1.0983(6) 0.2748(5) 0.114(4) Uani 1 1 d .
F18 F 0.2309(8) 1.1242(7) 0.3677(4) 0.122(4) Uani 1 1 d .
F19 F 0.4026(10) 1.2249(8) 0.3863(5) 0.117(4) Uani 1 1 d .
F20 F 0.5133(8) 1.3003(6) 0.3120(3) 0.078(3) Uani 1 1 d .
F21 F 0.9342(7) 1.1868(6) 0.1261(5) 0.096(3) Uani 1 1 d .
F22 F 1.0544(9) 1.0469(7) 0.1176(5) 0.129(5) Uani 1 1 d .
F23 F 0.9734(9) 0.9016(6) 0.0784(4) 0.115(4) Uani 1 1 d .
F24 F 0.7679(10) 0.9013(7) 0.0455(5) 0.122(4) Uani 1 1 d .
F25 F 0.6451(9) 1.0425(6) 0.0529(4) 0.093(3) Uani 1 1 d .
N1 N 0.6290(7) 1.4366(6) 0.1885(4) 0.037(3) Uani 1 1 d .
N2 N 0.7498(7) 1.3900(6) 0.1197(4) 0.040(3) Uani 1 1 d .
N3 N 0.5780(7) 1.4746(6) 0.0868(4) 0.039(3) Uani 1 1 d .
N4 N 0.4457(7) 1.3844(6) 0.1492(4) 0.037(2) Uani 1 1 d .
N5 N 0.6125(7) 1.2707(6) 0.1595(4) 0.038(3) Uani 1 1 d .
N6 N 0.5881(9) 1.3069(6) 0.0714(4) 0.044(3) Uani 1 1 d .
O1 O 0.4931(7) 1.5358(5) 0.2030(4) 0.050(2) Uani 1 1 d .
O2 O 0.4492(7) 1.3633(6) 0.0237(4) 0.060(3) Uani 1 1 d .
C1 C 0.5632(10) 1.4901(8) 0.2182(5) 0.043(3) Uani 1 1 d .
C2 C 0.6029(11) 1.4840(8) 0.2683(5) 0.053(4) Uani 1 1 d .
H2 H 0.5706 1.5088 0.2954 0.063 Uiso 1 1 calc R
C3 C 0.6942(10) 1.4362(9) 0.2680(6) 0.053(4) Uani 1 1 d .
H3 H 0.7374 1.4231 0.2947 0.064 Uiso 1 1 calc R
C4 C 0.7129(10) 1.4089(8) 0.2187(6) 0.047(4) Uani 1 1 d .
C5 C 0.8106(9) 1.3745(9) 0.2005(5) 0.043(3) Uani 1 1 d .
C6 C 0.8316(9) 1.3745(8) 0.1520(5) 0.041(3) Uani 1 1 d .
C7 C 0.9351(8) 1.3735(8) 0.1268(6) 0.045(3) Uani 1 1 d .
H7 H 1.0018 1.3586 0.1403 0.054 Uiso 1 1 calc R
C8 C 0.9183(9) 1.3976(8) 0.0813(6) 0.047(3) Uani 1 1 d .
H8 H 0.9707 1.4030 0.0572 0.056 Uiso 1 1 calc R
C9 C 0.8014(9) 1.4142(8) 0.0761(5) 0.043(3) Uani 1 1 d .
C10 C 0.7503(9) 1.4614(8) 0.0413(5) 0.040(3) Uani 1 1 d .
C11 C 0.6426(9) 1.4961(8) 0.0485(5) 0.042(3) Uani 1 1 d .
C12 C 0.5920(10) 1.5573(8) 0.0173(5) 0.046(3) Uani 1 1 d .
H12 H 0.6206 1.5797 -0.0112 0.055 Uiso 1 1 calc R
C13 C 0.4953(10) 1.5762(8) 0.0370(5) 0.049(4) Uani 1 1 d .
H13 H 0.4456 1.6170 0.0259 0.059 Uiso 1 1 calc R
C14 C 0.4837(9) 1.5219(7) 0.0779(5) 0.039(3) Uani 1 1 d .
C15 C 0.3849(10) 1.5084(8) 0.1032(5) 0.047(4) Uani 1 1 d .
C16 C 0.3705(9) 1.4454(7) 0.1367(5) 0.043(3) Uani 1 1 d .
C17 C 0.2775(11) 1.4356(9) 0.1690(6) 0.054(4) Uani 1 1 d .
H17 H 0.2135 1.4676 0.1678 0.064 Uiso 1 1 calc R
C18 C 0.2994(9) 1.3752(9) 0.1992(6) 0.054(4) Uani 1 1 d .
H18 H 0.2544 1.3567 0.2242 0.065 Uiso 1 1 calc R
C19 C 0.4062(10) 1.3403(8) 0.1879(5) 0.046(4) Uani 1 1 d .
C20 C 0.4596(10) 1.2757(8) 0.2159(5) 0.046(4) Uani 1 1 d .
C21 C 0.5589(10) 1.2428(8) 0.2023(5) 0.042(3) Uani 1 1 d .
C22 C 0.6067(11) 1.1614(8) 0.2178(6) 0.053(4) Uani 1 1 d .
H22 H 0.5909 1.1306 0.2459 0.064 Uiso 1 1 calc R
C23 C 0.6784(10) 1.1398(8) 0.1832(5) 0.050(4) Uani 1 1 d .
H23 H 0.7221 1.0907 0.1831 0.060 Uiso 1 1 calc R
C24 C 0.6762(10) 1.2052(8) 0.1466(6) 0.045(3) Uani 1 1 d .
C25 C 0.7126(10) 1.1972(8) 0.0980(6) 0.046(4) Uani 1 1 d .
C26 C 0.6598(11) 1.2420(8) 0.0629(6) 0.047(4) Uani 1 1 d .
C27 C 0.6607(12) 1.2202(9) 0.0108(6) 0.054(4) Uani 1 1 d .
H27 H 0.7072 1.1814 -0.0045 0.065 Uiso 1 1 calc R
C28 C 0.5838(12) 1.2656(8) -0.0097(6) 0.059(4) Uani 1 1 d .
H28 H 0.5666 1.2645 -0.0425 0.071 Uiso 1 1 calc R
C29 C 0.5290(11) 1.3186(8) 0.0271(6) 0.049(4) Uani 1 1 d .
C30 C 0.9010(11) 1.3565(9) 0.2360(5) 0.054(4) Uani 1 1 d .
C31 C 0.9844(12) 1.4156(11) 0.2422(6) 0.060(4) Uani 1 1 d .
C32 C 1.0619(13) 1.4025(14) 0.2797(7) 0.077(5) Uani 1 1 d .
C33 C 1.0579(14) 1.3335(16) 0.3047(7) 0.077(5) Uani 1 1 d .
C34 C 0.9844(15) 1.2690(14) 0.2987(7) 0.079(5) Uani 1 1 d .
C35 C 0.9035(14) 1.2841(11) 0.2643(6) 0.068(4) Uani 1 1 d .
C36 C 0.8127(10) 1.4871(9) -0.0021(6) 0.048(4) Uani 1 1 d .
C37 C 0.8388(11) 1.5705(10) -0.0108(6) 0.053(4) Uani 1 1 d .
C38 C 0.8945(13) 1.5951(12) -0.0516(7) 0.071(5) Uani 1 1 d .
C39 C 0.9279(13) 1.5348(14) -0.0830(7) 0.070(5) Uani 1 1 d .
C40 C 0.9067(14) 1.4549(12) -0.0767(7) 0.072(5) Uani 1 1 d .
C41 C 0.8476(11) 1.4298(11) -0.0363(6) 0.059(4) Uani 1 1 d .
C42 C 0.2971(9) 1.5684(8) 0.0944(6) 0.048(4) Uani 1 1 d .
C43 C 0.2945(10) 1.6507(9) 0.1103(6) 0.055(4) Uani 1 1 d .
C44 C 0.2128(13) 1.7105(10) 0.0994(7) 0.070(5) Uani 1 1 d .
C45 C 0.1288(12) 1.6824(10) 0.0712(7) 0.069(5) Uani 1 1 d .
C46 C 0.1267(12) 1.6028(11) 0.0558(7) 0.076(5) Uani 1 1 d .
C47 C 0.2102(11) 1.5440(9) 0.0658(6) 0.057(4) Uani 1 1 d .
C48 C 0.4031(11) 1.2368(8) 0.2563(6) 0.050(4) Uani 1 1 d .
C49 C 0.3092(12) 1.1839(10) 0.2477(7) 0.062(4) Uani 1 1 d .
C50 C 0.2533(12) 1.1469(10) 0.2859(8) 0.065(5) Uani 1 1 d .
C51 C 0.2883(15) 1.1604(11) 0.3311(8) 0.072(5) Uani 1 1 d .
C52 C 0.3700(14) 1.2130(11) 0.3403(8) 0.071(5) Uani 1 1 d .
C53 C 0.4273(12) 1.2475(10) 0.3030(7) 0.061(4) Uani 1 1 d .
C54 C 0.7875(11) 1.1214(9) 0.0876(6) 0.059(4) Uani 1 1 d .
C55 C 0.8925(13) 1.1171(10) 0.1062(6) 0.064(4) Uani 1 1 d .
C56 C 0.9551(14) 1.0474(11) 0.1009(7) 0.074(5) Uani 1 1 d .
C57 C 0.9158(15) 0.9748(10) 0.0826(7) 0.074(5) Uani 1 1 d .
C58 C 0.8106(15) 0.9745(10) 0.0655(7) 0.074(5) Uani 1 1 d .
C59 C 0.7472(14) 1.0458(10) 0.0694(6) 0.065(5) Uani 1 1 d .

loop_
_atom_site_aniso_label
_atom_site_aniso_U_11
_atom_site_aniso_U_22
_atom_site_aniso_U_33
_atom_site_aniso_U_23
_atom_site_aniso_U_13
_atom_site_aniso_U_12
Fe1 0.0250(8) 0.0371(8) 0.0456(11) 0.0002(10) 0.0022(9) 0.0020(8)
F1 0.057(5) 0.091(7) 0.108(9) -0.008(7) -0.009(6) -0.012(5)
F2 0.054(6) 0.167(10) 0.120(10) -0.056(9) -0.026(6) 0.012(7)
F3 0.089(7) 0.197(12) 0.083(8) -0.026(8) -0.040(7) 0.066(8)
F4 0.133(10) 0.157(11) 0.088(9) 0.048(8) -0.014(8) 0.059(9)
F5 0.091(7) 0.116(8) 0.093(8) 0.045(7) -0.018(7) 0.007(7)
F6 0.053(4) 0.061(5) 0.094(7) 0.013(5) 0.014(5) -0.006(4)
F7 0.085(7) 0.114(8) 0.118(9) 0.056(7) 0.013(7) -0.018(6)
F8 0.121(9) 0.192(11) 0.077(8) 0.035(9) 0.017(8) -0.032(9)
F9 0.102(7) 0.161(10) 0.086(8) -0.034(8) 0.027(6) -0.008(8)
F10 0.095(7) 0.090(7) 0.086(8) -0.021(6) 0.028(6) -0.007(6)
F11 0.064(6) 0.086(6) 0.132(10) -0.038(6) -0.030(6) 0.010(5)
F12 0.098(7) 0.056(5) 0.176(12) -0.021(7) -0.005(8) 0.026(5)
F13 0.087(7) 0.114(8) 0.167(12) 0.016(8) -0.023(8) 0.057(7)
F14 0.081(7) 0.145(9) 0.160(12) -0.027(9) -0.068(8) 0.027(7)
F15 0.079(6) 0.071(6) 0.136(10) -0.042(6) -0.041(6) 0.015(5)
F16 0.060(5) 0.099(7) 0.090(8) 0.003(6) 0.001(6) -0.020(5)
F17 0.069(6) 0.100(8) 0.172(12) 0.019(8) 0.035(7) -0.027(6)
F18 0.117(8) 0.136(8) 0.114(9) 0.070(8) 0.067(8) 0.028(7)
F19 0.119(9) 0.152(10) 0.080(9) 0.028(8) 0.018(8) 0.020(8)
F20 0.083(6) 0.101(7) 0.051(6) 0.018(5) -0.001(5) 0.000(6)
F21 0.059(5) 0.092(7) 0.138(9) -0.009(7) -0.009(6) 0.024(5)
F22 0.082(7) 0.128(9) 0.178(13) 0.014(9) 0.001(8) 0.061(7)
F23 0.153(9) 0.084(6) 0.108(9) 0.030(6) 0.057(8) 0.075(7)
F24 0.156(10) 0.067(7) 0.144(11) -0.011(7) 0.022(9) 0.006(7)
F25 0.092(7) 0.066(6) 0.121(9) -0.014(6) 0.003(7) -0.010(5)
N1 0.025(5) 0.035(5) 0.051(8) 0.002(5) 0.001(5) 0.004(4)
N2 0.028(5) 0.044(6) 0.048(7) 0.003(6) 0.003(5) 0.008(5)
N3 0.026(5) 0.041(5) 0.051(8) 0.001(5) 0.004(5) 0.001(5)
N4 0.027(5) 0.033(5) 0.051(7) -0.001(6) -0.003(5) 0.007(5)
N5 0.030(5) 0.038(5) 0.045(7) 0.001(5) 0.007(5) 0.005(5)
N6 0.039(6) 0.039(5) 0.054(8) -0.003(5) -0.004(6) 0.006(5)
O1 0.038(5) 0.045(5) 0.066(7) -0.013(5) 0.000(5) 0.010(4)
O2 0.047(5) 0.059(6) 0.074(8) -0.002(6) -0.014(5) 0.000(5)
C1 0.040(7) 0.041(7) 0.049(10) -0.006(7) -0.002(7) 0.007(6)
C2 0.057(9) 0.056(8) 0.045(10) -0.006(7) -0.002(8) 0.009(8)
C3 0.047(8) 0.061(9) 0.052(11) 0.000(8) -0.007(7) 0.010(7)
C4 0.038(7) 0.048(8) 0.054(11) -0.002(7) 0.006(7) 0.006(6)
C5 0.030(6) 0.052(8) 0.048(10) 0.000(8) -0.001(6) 0.009(6)
C6 0.030(6) 0.046(7) 0.049(9) 0.003(8) 0.000(6) 0.010(6)
C7 0.022(5) 0.055(7) 0.057(10) -0.001(9) 0.001(7) 0.008(6)
C8 0.022(6) 0.063(8) 0.055(10) 0.009(8) 0.008(6) 0.005(6)
C9 0.036(7) 0.044(7) 0.048(10) 0.004(7) 0.002(7) 0.005(6)
C10 0.027(6) 0.044(7) 0.050(9) 0.009(7) 0.003(6) 0.006(6)
C11 0.032(6) 0.045(7) 0.050(10) 0.010(7) 0.002(7) 0.003(6)
C12 0.034(6) 0.049(7) 0.053(10) 0.014(7) 0.002(7) 0.004(7)
C13 0.040(8) 0.045(8) 0.062(11) 0.008(8) -0.005(8) 0.006(6)
C14 0.027(6) 0.033(7) 0.057(10) 0.008(7) -0.001(6) 0.000(5)
C15 0.034(7) 0.041(7) 0.065(10) -0.001(7) 0.001(7) 0.002(6)
C16 0.032(7) 0.035(7) 0.062(11) -0.001(7) 0.005(7) 0.000(5)
C17 0.035(7) 0.052(8) 0.074(12) 0.008(8) 0.005(8) 0.001(7)
C18 0.034(7) 0.056(8) 0.072(11) 0.004(9) 0.014(7) 0.011(7)
C19 0.031(6) 0.041(7) 0.065(11) 0.005(7) 0.005(8) 0.001(6)
C20 0.037(7) 0.044(7) 0.058(11) 0.005(7) 0.013(7) 0.004(6)
C21 0.033(7) 0.041(7) 0.052(10) 0.009(7) 0.001(7) 0.005(6)
C22 0.045(7) 0.051(8) 0.063(11) 0.004(7) 0.003(8) 0.006(7)
C23 0.041(7) 0.047(8) 0.061(10) 0.004(8) 0.004(7) 0.016(6)
C24 0.039(7) 0.042(7) 0.054(10) 0.004(7) 0.002(7) 0.009(6)
C25 0.042(8) 0.039(7) 0.057(11) 0.004(7) 0.007(7) 0.010(6)
C26 0.045(8) 0.040(7) 0.054(11) -0.004(8) 0.005(8) 0.005(7)
C27 0.062(9) 0.045(8) 0.055(11) -0.004(8) 0.007(8) 0.010(7)
C28 0.074(10) 0.047(8) 0.056(11) -0.003(8) 0.002(9) -0.003(8)
C29 0.047(8) 0.042(8) 0.058(11) 0.001(8) -0.009(8) -0.001(7)
C30 0.037(7) 0.071(10) 0.055(10) 0.003(8) -0.005(8) 0.019(8)
C31 0.042(8) 0.075(11) 0.062(12) -0.008(9) -0.007(8) 0.018(8)
C32 0.052(10) 0.100(15) 0.079(15) -0.014(12) 0.000(10) 0.014(10)
C33 0.053(10) 0.115(16) 0.063(14) -0.008(12) -0.014(10) 0.034(11)
C34 0.064(11) 0.105(15) 0.069(14) 0.008(13) 0.000(11) 0.032(11)
C35 0.054(9) 0.081(11) 0.069(13) -0.001(10) -0.003(10) 0.014(10)
C36 0.032(7) 0.056(9) 0.054(10) 0.005(8) 0.000(7) -0.003(6)
C37 0.036(7) 0.067(10) 0.055(11) 0.006(9) 0.003(8) 0.006(7)
C38 0.054(9) 0.085(13) 0.073(14) 0.019(11) -0.004(10) -0.002(9)
C39 0.060(10) 0.099(14) 0.050(12) 0.013(11) 0.006(9) -0.015(10)
C40 0.066(10) 0.088(12) 0.062(13) 0.000(11) 0.003(10) -0.001(11)
C41 0.043(8) 0.078(11) 0.058(12) 0.004(10) 0.003(8) -0.003(8)
C42 0.029(7) 0.040(8) 0.074(12) -0.001(8) -0.002(7) 0.002(6)
C43 0.034(7) 0.051(8) 0.081(13) -0.014(8) 0.000(7) 0.008(6)
C44 0.056(10) 0.053(9) 0.101(15) -0.004(10) -0.001(10) 0.016(8)
C45 0.049(10) 0.059(10) 0.100(15) -0.001(10) -0.005(9) 0.020(8)
C46 0.052(9) 0.079(12) 0.098(15) -0.005(11) -0.012(10) 0.015(9)
C47 0.043(8) 0.052(9) 0.076(13) -0.007(9) -0.007(8) 0.013(7)
C48 0.038(7) 0.052(8) 0.061(12) 0.009(8) 0.013(8) 0.008(7)
C49 0.051(9) 0.064(10) 0.073(14) 0.009(10) 0.021(10) 0.002(8)
C50 0.048(9) 0.065(10) 0.083(14) 0.020(10) 0.019(10) 0.002(8)
C51 0.075(12) 0.068(10) 0.074(15) 0.028(11) 0.034(11) 0.007(10)
C52 0.067(12) 0.077(11) 0.069(15) 0.019(11) 0.013(11) 0.015(10)
C53 0.048(9) 0.066(10) 0.069(14) 0.015(10) 0.015(9) 0.007(8)
C54 0.058(9) 0.045(8) 0.074(12) 0.004(9) 0.019(8) 0.011(8)
C55 0.065(10) 0.047(8) 0.082(12) 0.002(9) 0.011(9) 0.024(9)
C56 0.069(11) 0.064(11) 0.089(15) 0.008(10) 0.015(10) 0.025(10)
C57 0.079(12) 0.055(10) 0.087(14) 0.008(9) 0.026(11) 0.030(10)
C58 0.086(13) 0.050(10) 0.085(15) 0.004(10) 0.018(11) 0.013(9)
C59 0.067(11) 0.054(9) 0.075(13) -0.004(9) 0.010(10) 0.006(9)

loop_
_atom_type_symbol
_atom_type_description
_atom_type_scat_dispersion_real
_atom_type_scat_dispersion_imag
_atom_type_scat_source
C C 0.0033 0.0016 'International Tables Vol C Tables 4.2.6.8 and 6.1.1.4'
H H 0.0000 0.0000 'International Tables Vol C Tables 4.2.6.8 and 6.1.1.4'
O O 0.0106 0.0060 'International Tables Vol C Tables 4.2.6.8 and 6.1.1.4'
N N 0.0061 0.0033 'International Tables Vol C Tables 4.2.6.8 and 6.1.1.4'
F F 0.0171 0.0103 'International Tables Vol C Tables 4.2.6.8 and 6.1.1.4'
Fe Fe 0.3463 0.8444 'International Tables Vol C Tables 4.2.6.8 and 6.1.1.4'

loop_
_geom_angle_atom_site_label_1
_geom_angle_atom_site_label_2
_geom_angle_atom_site_label_3
_geom_angle
N5 Fe1 N3 169.1(5)
N5 Fe1 N2 92.4(4)
N3 Fe1 N2 88.5(4)
N5 Fe1 N1 90.1(4)
N3 Fe1 N1 100.8(4)
N2 Fe1 N1 82.5(4)
N5 Fe1 N6 82.4(4)
N3 Fe1 N6 86.7(4)
N2 Fe1 N6 90.3(4)
N1 Fe1 N6 169.4(4)
N5 Fe1 N4 90.1(4)
N3 Fe1 N4 91.3(4)
N2 Fe1 N4 167.7(4)
N1 Fe1 N4 85.4(4)
N6 Fe1 N4 102.0(4)
C4 N1 C1 104.7(10)
C4 N1 Fe1 121.5(8)
C1 N1 Fe1 130.9(8)
C6 N2 C9 105.9(9)
C6 N2 Fe1 128.7(9)
C9 N2 Fe1 125.3(8)
C11 N3 C14 102.7(10)
C11 N3 Fe1 126.2(8)
C14 N3 Fe1 128.6(8)
C19 N4 C16 107.7(10)
C19 N4 Fe1 123.3(8)
C16 N4 Fe1 127.1(8)
C24 N5 C21 105.4(10)
C24 N5 Fe1 127.7(9)
C21 N5 Fe1 126.9(7)
C26 N6 C29 105.9(11)
C26 N6 Fe1 121.9(9)
C29 N6 Fe1 130.9(8)
O1 C1 N1 123.6(13)
O1 C1 C2 127.6(13)
N1 C1 C2 108.6(11)
C3 C2 C1 107.9(14)
C3 C2 H2 126.1
C1 C2 H2 126.1
C2 C3 C4 107.4(13)
C2 C3 H3 126.3
C4 C3 H3 126.3
N1 C4 C5 122.2(13)
N1 C4 C3 111.0(11)
C5 C4 C3 125.7(13)
C6 C5 C4 120.8(12)
C6 C5 C30 120.0(11)
C4 C5 C30 117.8(12)
N2 C6 C5 120.2(10)
N2 C6 C7 109.5(11)
C5 C6 C7 129.5(12)
C8 C7 C6 108.4(10)
C8 C7 H7 125.8
C6 C7 H7 125.8
C7 C8 C9 107.0(12)
C7 C8 H8 126.5
C9 C8 H8 126.5
C10 C9 N2 122.6(11)
C10 C9 C8 127.9(13)
N2 C9 C8 108.2(12)
C9 C10 C11 121.7(12)
C9 C10 C36 118.6(11)
C11 C10 C36 119.2(11)
N3 C11 C12 112.2(10)
N3 C11 C10 123.3(11)
C12 C11 C10 124.5(12)
C13 C12 C11 106.7(12)
C13 C12 H12 126.6
C11 C12 H12 126.6
C12 C13 C14 106.5(11)
C12 C13 H13 126.7
C14 C13 H13 126.7
N3 C14 C13 111.6(11)
N3 C14 C15 123.3(11)
C13 C14 C15 124.6(11)
C16 C15 C14 123.8(11)
C16 C15 C42 118.6(11)
C14 C15 C42 117.5(12)
C15 C16 N4 125.5(11)
C15 C16 C17 126.6(11)
N4 C16 C17 107.7(11)
C18 C17 C16 108.1(12)
C18 C17 H17 126.0
C16 C17 H17 126.0
C17 C18 C19 108.6(13)
C17 C18 H18 125.7
C19 C18 H18 125.7
N4 C19 C20 128.0(11)
N4 C19 C18 107.9(11)
C20 C19 C18 124.0(13)
C21 C20 C19 121.4(12)
C21 C20 C48 118.8(12)
C19 C20 C48 119.4(11)
C20 C21 N5 121.8(11)
C20 C21 C22 126.8(12)
N5 C21 C22 108.7(11)
C23 C22 C21 105.7(13)
C23 C22 H22 127.1
C21 C22 H22 127.1
C22 C23 C24 108.4(12)
C22 C23 H23 125.8
C24 C23 H23 125.8
N5 C24 C25 120.4(12)
N5 C24 C23 111.0(12)
C25 C24 C23 127.0(12)
C26 C25 C24 118.8(11)
C26 C25 C54 123.4(14)
C24 C25 C54 115.9(12)
N6 C26 C25 124.4(13)
N6 C26 C27 110.0(12)
C25 C26 C27 125.2(12)
C28 C27 C26 107.2(13)
C28 C27 H27 126.4
C26 C27 H27 126.4
C27 C28 C29 109.2(14)
C27 C28 H28 125.4
C29 C28 H28 125.4
O2 C29 N6 123.5(14)
O2 C29 C28 129.7(15)
N6 C29 C28 106.8(11)
C35 C30 C31 116.9(15)
C35 C30 C5 122.7(14)
C31 C30 C5 120.3(13)
F1 C31 C30 121.0(14)
F1 C31 C32 119.3(16)
C30 C31 C32 119.5(17)
C33 C32 F2 125(2)
C33 C32 C31 119.2(18)
F2 C32 C31 115.6(18)
C32 C33 C34 125.2(19)
C32 C33 F3 118(2)
C34 C33 F3 116(2)
F4 C34 C33 124.4(19)
F4 C34 C35 119.6(19)
C33 C34 C35 115.8(19)
F5 C35 C30 119.9(15)
F5 C35 C34 117.2(17)
C30 C35 C34 122.9(18)
C37 C36 C41 115.0(15)
C37 C36 C10 121.5(14)
C41 C36 C10 123.5(13)
C36 C37 F6 122.0(14)
C36 C37 C38 121.9(16)
F6 C37 C38 116.1(15)
C39 C38 F7 120.7(17)
C39 C38 C37 119.5(16)
F7 C38 C37 119.5(17)
C40 C39 F8 120(2)
C40 C39 C38 121.6(18)
F8 C39 C38 118.7(18)
C39 C40 F9 125.4(19)
C39 C40 C41 119.2(18)
F9 C40 C41 115.4(16)
C36 C41 F10 116.8(14)
C36 C41 C40 122.7(16)
F10 C41 C40 120.4(16)
C43 C42 C47 115.3(12)
C43 C42 C15 124.8(13)
C47 C42 C15 119.9(12)
F11 C43 C42 119.2(12)
F11 C43 C44 115.9(12)
C42 C43 C44 124.9(15)
F12 C44 C45 121.8(14)
F12 C44 C43 121.1(15)
C45 C44 C43 117.2(14)
C46 C45 F13 121.0(16)
C46 C45 C44 120.1(15)
F13 C45 C44 118.8(15)
C45 C46 F14 121.7(15)
C45 C46 C47 122.4(16)
F14 C46 C47 115.9(15)
F15 C47 C42 120.5(12)
F15 C47 C46 119.3(14)
C42 C47 C46 120.1(14)
C53 C48 C49 114.2(15)
C53 C48 C20 126.1(14)
C49 C48 C20 119.7(15)
F16 C49 C50 120.6(16)
F16 C49 C48 118.8(14)
C50 C49 C48 120.6(18)
F17 C50 C51 123.9(16)
F17 C50 C49 116.8(19)
C51 C50 C49 119.3(16)
C52 C51 C50 121.4(17)
C52 C51 F18 121(2)
C50 C51 F18 117.7(18)
C51 C52 F19 119.5(18)
C51 C52 C53 119(2)
F19 C52 C53 120.6(18)
C48 C53 C52 124.8(17)
C48 C53 F20 115.2(14)
C52 C53 F20 120.0(18)
C59 C54 C55 115.6(14)
C59 C54 C25 120.7(13)
C55 C54 C25 122.1(14)
F21 C55 C56 118.9(15)
F21 C55 C54 118.6(13)
C56 C55 C54 122.3(17)
F22 C56 C57 118.2(15)
F22 C56 C55 120.4(18)
C57 C56 C55 121.1(17)
C56 C57 F23 123.8(17)
C56 C57 C58 118.6(15)
F23 C57 C58 117.6(17)
C59 C58 F24 119.1(17)
C59 C58 C57 120.6(17)
F24 C58 C57 120.3(15)
F25 C59 C58 118.8(15)
F25 C59 C54 120.0(14)
C58 C59 C54 121.1(17)

loop_
_geom_bond_atom_site_label_1
_geom_bond_atom_site_label_2
_geom_bond_distance
Fe1 N5 1.886(10)
Fe1 N3 1.895(10)
Fe1 N2 1.898(9)
Fe1 N1 1.924(11)
Fe1 N6 1.936(11)
Fe1 N4 1.952(9)
F1 C31 1.306(17)
F2 C32 1.346(19)
F3 C33 1.388(18)
F4 C34 1.32(2)
F5 C35 1.334(18)
F6 C37 1.353(16)
F7 C38 1.367(18)
F8 C39 1.335(18)
F9 C40 1.364(19)
F10 C41 1.374(17)
F11 C43 1.330(16)
F12 C44 1.326(17)
F13 C45 1.336(16)
F14 C46 1.364(18)
F15 C47 1.284(16)
F16 C49 1.335(19)
F17 C50 1.316(18)
F18 C51 1.354(18)
F19 C52 1.35(2)
F20 C53 1.359(18)
F21 C55 1.314(17)
F22 C56 1.30(2)
F23 C57 1.340(15)
F24 C58 1.365(19)
F25 C59 1.336(18)
N1 C4 1.395(15)
N1 C1 1.419(15)
N2 C6 1.366(15)
N2 C9 1.412(16)
N3 C11 1.366(16)
N3 C14 1.393(14)
N4 C19 1.358(16)
N4 C16 1.367(14)
N5 C24 1.329(14)
N5 C21 1.424(16)
N6 C26 1.356(15)
N6 C29 1.437(17)
O1 C1 1.192(14)
O2 C29 1.203(14)
C1 C2 1.472(19)
C2 C3 1.343(18)
C2 H2 0.9300
C3 C4 1.45(2)
C3 H3 0.9300
C4 C5 1.407(16)
C5 C6 1.368(18)
C5 C30 1.509(17)
C6 C7 1.450(16)
C7 C8 1.331(18)
C7 H7 0.9300
C8 C9 1.467(16)
C8 H8 0.9300
C9 C10 1.362(17)
C10 C11 1.442(16)
C10 C36 1.481(18)
C11 C12 1.422(17)
C12 C13 1.340(17)
C12 H12 0.9300
C13 C14 1.416(18)
C13 H13 0.9300
C14 C15 1.417(17)
C15 C16 1.356(17)
C15 C42 1.444(16)
C16 C17 1.459(18)
C17 C18 1.283(18)
C17 H17 0.9300
C18 C19 1.454(16)
C18 H18 0.9300
C19 C20 1.424(18)
C20 C21 1.374(17)
C20 C48 1.447(19)
C21 C22 1.454(16)
C22 C23 1.344(18)
C22 H22 0.9300
C23 C24 1.433(18)
C23 H23 0.9300
C24 C25 1.422(19)
C25 C26 1.357(18)
C25 C54 1.517(18)
C26 C27 1.48(2)
C27 C28 1.307(18)
C27 H27 0.9300
C28 C29 1.47(2)
C28 H28 0.9300
C30 C35 1.37(2)
C30 C31 1.38(2)
C31 C32 1.42(2)
C32 C33 1.27(2)
C33 C34 1.36(3)
C34 C35 1.40(2)
C36 C37 1.351(19)
C36 C41 1.36(2)
C37 C38 1.37(2)
C38 C39 1.34(2)
C39 C40 1.27(2)
C40 C41 1.39(2)
C42 C43 1.347(17)
C42 C47 1.382(18)
C43 C44 1.397(19)
C44 C45 1.36(2)
C45 C46 1.30(2)
C46 C47 1.398(19)
C48 C53 1.34(2)
C48 C49 1.43(2)
C49 C50 1.38(2)
C50 C51 1.34(2)
C51 C52 1.32(2)
C52 C53 1.36(2)
C54 C59 1.37(2)
C54 C55 1.39(2)
C55 C56 1.333(19)
C56 C57 1.32(2)
C57 C58 1.38(2)
C58 C59 1.36(2)

loop_
_geom_torsion_atom_site_label_1
_geom_torsion_atom_site_label_2
_geom_torsion_atom_site_label_3
_geom_torsion_atom_site_label_4
_geom_torsion
N5 Fe1 N1 C4 43.5(9)
N3 Fe1 N1 C4 -135.9(9)
N2 Fe1 N1 C4 -48.9(9)
N6 Fe1 N1 C4 -1(3)
N4 Fe1 N1 C4 133.6(9)
N5 Fe1 N1 C1 -114.1(11)
N3 Fe1 N1 C1 66.4(11)
N2 Fe1 N1 C1 153.4(11)
N6 Fe1 N1 C1 -159(2)
N4 Fe1 N1 C1 -24.1(10)
N5 Fe1 N2 C6 -45.0(11)
N3 Fe1 N2 C6 145.9(11)
N1 Fe1 N2 C6 44.8(11)
N6 Fe1 N2 C6 -127.4(11)
N4 Fe1 N2 C6 57(3)
N5 Fe1 N2 C9 132.7(10)
N3 Fe1 N2 C9 -36.4(10)
N1 Fe1 N2 C9 -137.5(10)
N6 Fe1 N2 C9 50.3(10)
N4 Fe1 N2 C9 -126(2)
N5 Fe1 N3 C11 -63(3)
N2 Fe1 N3 C11 32.3(10)
N1 Fe1 N3 C11 114.3(10)
N6 Fe1 N3 C11 -58.1(10)
N4 Fe1 N3 C11 -160.1(10)
N5 Fe1 N3 C14 96(2)
N2 Fe1 N3 C14 -169.0(11)
N1 Fe1 N3 C14 -86.9(11)
N6 Fe1 N3 C14 100.6(11)
N4 Fe1 N3 C14 -1.3(11)
N5 Fe1 N4 C19 23.4(10)
N3 Fe1 N4 C19 -167.4(10)
N2 Fe1 N4 C19 -78(2)
N1 Fe1 N4 C19 -66.7(10)
N6 Fe1 N4 C19 105.6(10)
N5 Fe1 N4 C16 -174.0(11)
N3 Fe1 N4 C16 -4.9(11)
N2 Fe1 N4 C16 84(2)
N1 Fe1 N4 C16 95.9(10)
N6 Fe1 N4 C16 -91.8(11)
N3 Fe1 N5 C24 51(3)
N2 Fe1 N5 C24 -43.6(11)
N1 Fe1 N5 C24 -126.1(11)
N6 Fe1 N5 C24 46.4(11)
N4 Fe1 N5 C24 148.5(11)
N3 Fe1 N5 C21 -130(2)
N2 Fe1 N5 C21 135.3(10)
N1 Fe1 N5 C21 52.8(10)
N6 Fe1 N5 C21 -134.8(11)
N4 Fe1 N5 C21 -32.7(10)
N5 Fe1 N6 C26 -47.3(10)
N3 Fe1 N6 C26 133.6(10)
N2 Fe1 N6 C26 45.1(10)
N1 Fe1 N6 C26 -2(3)
N4 Fe1 N6 C26 -135.7(10)
N5 Fe1 N6 C29 148.0(11)
N3 Fe1 N6 C29 -31.2(11)
N2 Fe1 N6 C29 -119.6(11)
N1 Fe1 N6 C29 -167(2)
N4 Fe1 N6 C29 59.5(11)
C4 N1 C1 O1 168.2(12)
Fe1 N1 C1 O1 -31.3(18)
C4 N1 C1 C2 -7.2(13)
Fe1 N1 C1 C2 153.2(9)
O1 C1 C2 C3 -169.5(13)
N1 C1 C2 C3 5.7(15)
C1 C2 C3 C4 -1.7(15)
C1 N1 C4 C5 -162.2(12)
Fe1 N1 C4 C5 35.1(15)
C1 N1 C4 C3 6.3(13)
Fe1 N1 C4 C3 -156.4(9)
C2 C3 C4 N1 -3.0(15)
C2 C3 C4 C5 165.0(12)
N1 C4 C5 C6 6(2)
C3 C4 C5 C6 -160.5(14)
N1 C4 C5 C30 172.8(11)
C3 C4 C5 C30 6(2)
C9 N2 C6 C5 160.8(12)
Fe1 N2 C6 C5 -21.2(18)
C9 N2 C6 C7 -10.2(14)
Fe1 N2 C6 C7 167.8(8)
C4 C5 C6 N2 -14(2)
C30 C5 C6 N2 179.5(12)
C4 C5 C6 C7 154.6(13)
C30 C5 C6 C7 -12(2)
N2 C6 C7 C8 6.8(15)
C5 C6 C7 C8 -163.1(14)
C6 C7 C8 C9 -0.4(15)
C6 N2 C9 C10 -157.5(12)
Fe1 N2 C9 C10 24.4(17)
C6 N2 C9 C8 9.9(14)
Fe1 N2 C9 C8 -168.2(8)
C7 C8 C9 C10 160.7(13)
C7 C8 C9 N2 -5.9(15)
N2 C9 C10 C11 5.5(19)
C8 C9 C10 C11 -159.4(13)
N2 C9 C10 C36 177.2(12)
C8 C9 C10 C36 12(2)
C14 N3 C11 C12 1.9(14)
Fe1 N3 C11 C12 165.0(8)
C14 N3 C11 C10 -179.0(12)
Fe1 N3 C11 C10 -15.9(18)
C9 C10 C11 N3 -10(2)
C36 C10 C11 N3 178.4(12)
C9 C10 C11 C12 169.1(12)
C36 C10 C11 C12 -2.7(19)
N3 C11 C12 C13 1.6(15)
C10 C11 C12 C13 -177.5(13)
C11 C12 C13 C14 -4.3(14)
C11 N3 C14 C13 -4.7(14)
Fe1 N3 C14 C13 -167.2(9)
C11 N3 C14 C15 167.8(12)
Fe1 N3 C14 C15 5.3(19)
C12 C13 C14 N3 5.9(15)
C12 C13 C14 C15 -166.5(13)
N3 C14 C15 C16 -3(2)
C13 C14 C15 C16 168.1(13)
N3 C14 C15 C42 173.0(12)
C13 C14 C15 C42 -15(2)
C14 C15 C16 N4 -3(2)
C42 C15 C16 N4 -179.7(12)
C14 C15 C16 C17 170.3(14)
C42 C15 C16 C17 -6(2)
C19 N4 C16 C15 172.5(13)
Fe1 N4 C16 C15 7.8(19)
C19 N4 C16 C17 -2.1(14)
Fe1 N4 C16 C17 -166.9(9)
C15 C16 C17 C18 -172.3(14)
N4 C16 C17 C18 2.3(16)
C16 C17 C18 C19 -1.5(16)
C16 N4 C19 C20 -174.3(13)
Fe1 N4 C19 C20 -8.9(18)
C16 N4 C19 C18 1.3(14)
Fe1 N4 C19 C18 166.7(9)
C17 C18 C19 N4 0.2(16)
C17 C18 C19 C20 176.0(13)
N4 C19 C20 C21 -8(2)
C18 C19 C20 C21 177.4(13)
N4 C19 C20 C48 179.5(13)
C18 C19 C20 C48 5(2)
C19 C20 C21 N5 -1(2)
C48 C20 C21 N5 172.1(13)
C19 C20 C21 C22 -159.9(13)
C48 C20 C21 C22 13(2)
C24 N5 C21 C20 -154.3(12)
Fe1 N5 C21 C20 26.6(17)
C24 N5 C21 C22 8.1(14)
Fe1 N5 C21 C22 -170.9(9)
C20 C21 C22 C23 156.6(14)
N5 C21 C22 C23 -4.8(14)
C21 C22 C23 C24 -0.3(15)
C21 N5 C24 C25 158.1(12)
Fe1 N5 C24 C25 -22.8(17)
C21 N5 C24 C23 -8.4(14)
Fe1 N5 C24 C23 170.7(9)
C22 C23 C24 N5 5.7(16)
C22 C23 C24 C25 -159.8(13)
N5 C24 C25 C26 -17.4(19)
C23 C24 C25 C26 146.8(13)
N5 C24 C25 C54 178.3(11)
C23 C24 C25 C54 -17(2)
C29 N6 C26 C25 -163.6(12)
Fe1 N6 C26 C25 28.4(17)
C29 N6 C26 C27 9.0(14)
Fe1 N6 C26 C27 -159.0(9)
C24 C25 C26 N6 13(2)
C54 C25 C26 N6 176.3(12)
C24 C25 C26 C27 -158.2(13)
C54 C25 C26 C27 5(2)
N6 C26 C27 C28 -5.8(16)
C25 C26 C27 C28 166.8(13)
C26 C27 C28 C29 -0.2(15)
C26 N6 C29 O2 169.9(12)
Fe1 N6 C29 O2 -23.6(18)
C26 N6 C29 C28 -8.9(13)
Fe1 N6 C29 C28 157.6(9)
C27 C28 C29 O2 -173.1(13)
C27 C28 C29 N6 5.6(15)
C6 C5 C30 C35 -113.3(17)
C4 C5 C30 C35 80.1(18)
C6 C5 C30 C31 68.8(18)
C4 C5 C30 C31 -97.8(16)
C35 C30 C31 F1 179.2(14)
C5 C30 C31 F1 -3(2)
C35 C30 C31 C32 -5(2)
C5 C30 C31 C32 172.8(13)
F1 C31 C32 C33 -179.5(16)
C30 C31 C32 C33 5(2)
F1 C31 C32 F2 -3(2)
C30 C31 C32 F2 -179.0(13)
F2 C32 C33 C34 -175.4(16)
C31 C32 C33 C34 0(3)
F2 C32 C33 F3 1(3)
C31 C32 C33 F3 176.4(13)
C32 C33 C34 F4 -178.3(17)
F3 C33 C34 F4 5(3)
C32 C33 C34 C35 -5(3)
F3 C33 C34 C35 179.2(14)
C31 C30 C35 F5 179.6(14)
C5 C30 C35 F5 2(2)
C31 C30 C35 C34 1(2)
C5 C30 C35 C34 -177.2(14)
F4 C34 C35 F5 -1(2)
C33 C34 C35 F5 -174.8(15)
F4 C34 C35 C30 178.0(15)
C33 C34 C35 C30 4(2)
C9 C10 C36 C37 -111.7(15)
C11 C10 C36 C37 60.3(18)
C9 C10 C36 C41 68.7(18)
C11 C10 C36 C41 -119.3(15)
C41 C36 C37 F6 -177.6(12)
C10 C36 C37 F6 3(2)
C41 C36 C37 C38 1(2)
C10 C36 C37 C38 -178.4(13)
C36 C37 C38 C39 -3(2)
F6 C37 C38 C39 176.2(14)
C36 C37 C38 F7 -177.2(13)
F6 C37 C38 F7 2(2)
F7 C38 C39 C40 176.5(16)
C37 C38 C39 C40 2(3)
F7 C38 C39 F8 -1(3)
C37 C38 C39 F8 -175.9(14)
F8 C39 C40 F9 -2(3)
C38 C39 C40 F9 179.7(16)
F8 C39 C40 C41 177.9(14)
C38 C39 C40 C41 0(3)
C37 C36 C41 F10 177.0(13)
C10 C36 C41 F10 -3(2)
C37 C36 C41 C40 1(2)
C10 C36 C41 C40 -179.6(13)
C39 C40 C41 C36 -1(3)
F9 C40 C41 C36 178.7(14)
C39 C40 C41 F10 -177.5(16)
F9 C40 C41 F10 3(2)
C16 C15 C42 C43 104.3(16)
C14 C15 C42 C43 -72(2)
C16 C15 C42 C47 -79.1(19)
C14 C15 C42 C47 104.3(15)
C47 C42 C43 F11 -179.3(14)
C15 C42 C43 F11 -3(2)
C47 C42 C43 C44 -1(2)
C15 C42 C43 C44 175.9(15)
F11 C43 C44 F12 -2(2)
C42 C43 C44 F12 179.1(16)
F11 C43 C44 C45 179.8(15)
C42 C43 C44 C45 1(3)
F12 C44 C45 C46 -177.7(17)
C43 C44 C45 C46 0(3)
F12 C44 C45 F13 2(3)
C43 C44 C45 F13 179.7(15)
F13 C45 C46 F14 0(3)
C44 C45 C46 F14 179.0(17)
F13 C45 C46 C47 178.6(16)
C44 C45 C46 C47 -2(3)
C43 C42 C47 F15 -176.6(15)
C15 C42 C47 F15 6(2)
C43 C42 C47 C46 -1(2)
C15 C42 C47 C46 -177.9(15)
C45 C46 C47 F15 178.1(17)
F14 C46 C47 F15 -3(2)
C45 C46 C47 C42 2(3)
F14 C46 C47 C42 -178.5(15)
C21 C20 C48 C53 76.0(19)
C19 C20 C48 C53 -111.0(17)
C21 C20 C48 C49 -106.8(15)
C19 C20 C48 C49 66.2(17)
C53 C48 C49 F16 -179.3(13)
C20 C48 C49 F16 3.1(19)
C53 C48 C49 C50 -2(2)
C20 C48 C49 C50 -179.3(12)
F16 C49 C50 F17 -1(2)
C48 C49 C50 F17 -179.0(12)
F16 C49 C50 C51 177.1(15)
C48 C49 C50 C51 0(2)
F17 C50 C51 C52 -176.7(14)
C49 C50 C51 C52 5(2)
F17 C50 C51 F18 -2(2)
C49 C50 C51 F18 179.2(12)
C50 C51 C52 F19 180.0(15)
F18 C51 C52 F19 6(2)
C50 C51 C52 C53 -7(2)
F18 C51 C52 C53 179.1(14)
C49 C48 C53 C52 0(2)
C20 C48 C53 C52 177.1(14)
C49 C48 C53 F20 -177.4(11)
C20 C48 C53 F20 0(2)
C51 C52 C53 C48 4(2)
F19 C52 C53 C48 177.7(15)
C51 C52 C53 F20 -178.5(14)
F19 C52 C53 F20 -5(2)
C26 C25 C54 C59 -67(2)
C24 C25 C54 C59 96.5(18)
C26 C25 C54 C55 128.4(16)
C24 C25 C54 C55 -68.1(18)
C59 C54 C55 F21 -177.2(14)
C25 C54 C55 F21 -12(2)
C59 C54 C55 C56 9(2)
C25 C54 C55 C56 173.9(15)
F21 C55 C56 F22 4(3)
C54 C55 C56 F22 177.9(15)
F21 C55 C56 C57 177.6(16)
C54 C55 C56 C57 -8(3)
F22 C56 C57 F23 -3(3)
C55 C56 C57 F23 -176.9(15)
F22 C56 C57 C58 179.1(16)
C55 C56 C57 C58 5(3)
C56 C57 C58 C59 -3(3)
F23 C57 C58 C59 178.9(15)
C56 C57 C58 F24 178.7(16)
F23 C57 C58 F24 1(3)
F24 C58 C59 F25 -1(3)
C57 C58 C59 F25 -179.1(16)
F24 C58 C59 C54 -177.8(15)
C57 C58 C59 C54 4(3)
C55 C54 C59 F25 176.7(15)
C25 C54 C59 F25 11(2)
C55 C54 C59 C58 -6(2)
C25 C54 C59 C58 -171.9(16)
